data_4030919
loop_
_publ_author_name
'Reinert, P.'
'Patarin, J.'
'Marler, B.'

_publ_section_title
;
 Synthesis and structure of the new gallophosphate Mu-6 containing a
 gallium organic complex as part of the framework
;
_journal_coden_ASTM EJSCE5
_journal_issue 4-5
_journal_name_full
;
 European Journal of Solid State and Inorganic Chemistry
;
_journal_page_first 389
_journal_page_last 403
_journal_paper_doi 10.1016/S0992-4361(98)80434-7
_journal_volume 35
_journal_year 1998
_chemical_formula_sum 'C10 H27 Ga3 N4 O16 P4'
_chemical_formula_weight 792.40
_space_group_IT_number 15
_symmetry_cell_setting monoclinic
_symmetry_Int_Tables_number 15
_symmetry_space_group_name_Hall '-C 2yc'
_symmetry_space_group_name_H-M 'C 1 2/c 1'
_cell_angle_alpha 90
_cell_angle_beta 92.05(3)
_cell_angle_gamma 90
_cell_formula_units_Z 4
_cell_length_a 8.842(3)
_cell_length_b 17.781(2)
_cell_length_c 15.805(3)
_cell_volume 2483.3(10)
_diffrn_ambient_temperature 293
_diffrn_radiation_probe x-ray
_diffrn_radiation_type MoK\a
_diffrn_radiation_wavelength 0.71073
_exptl_absorpt_coefficient_mu 3.57
_exptl_crystal_density_diffrn 2.119
_exptl_crystal_F_000 1584
_refine_ls_goodness_of_fit_ref 1.01
_refine_ls_number_parameters 171
_refine_ls_number_reflns 2341
_refine_ls_R_factor_gt 0.0588
_refine_ls_wR_factor_gt 0.1074
_cod_data_source_file EJSSIC-1998-35-389-403.cif
_cod_data_source_block Mu-6
_cod_original_sg_symbol_H-M 'C 2/c'
_cod_database_code 4030919

loop_
_symmetry_equiv_pos_site_id
_symmetry_equiv_pos_as_xyz
1 x,y,z
2 -x,y,1/2-z
3 -x,-y,-z
4 x,-y,1/2+z
5 1/2+x,1/2+y,z
6 1/2-x,1/2+y,1/2-z
7 1/2-x,1/2-y,-z
8 1/2+x,1/2-y,1/2+z

loop_
_atom_site_aniso_label
_atom_site_aniso_U_11
_atom_site_aniso_U_22
_atom_site_aniso_U_33
_atom_site_aniso_U_23
_atom_site_aniso_U_13
_atom_site_aniso_U_12
Ga1 0.0221(3) 0.0264(3) 0.0237(3) -0.0007(2) 0.0002(2) 0.0000(2)
Ga2 0.0266(4) 0.0274(5) 0.0278(4) 0.0017(4) -0.0010(3) 0.0004(4)
P1 0.0203(6) 0.0309(7) 0.0250(7) -0.0008(6) -0.0003(5) -0.0012(5)
P2 0.0249(7) 0.0244(7) 0.0241(7) -0.0015(5) -0.0009(5) 0.0028(5)
O1 0.039(2) 0.027(2) 0.035(2) -0.006(2) -0.011(2) -0.001(2)
O2 0.032(2) 0.039(2) 0.027(2) -0.006(2) 0.006(2) -0.009(2)
O3 0.028(2) 0.027(2) 0.037(2) 0.005(2) 0.003(2) 0.001(2)
O4 0.024(2) 0.039(2) 0.030(2) -0.013(2) -0.001(2) 0.004(2)
O5 0.020(2) 0.066(3) 0.034(2) 0.004(2) 0.002(2) -0.001(2)
O6 0.020(2) 0.038(2) 0.035(2) -0.006(2) -0.006(2) 0.001(2)
O7 0.029(2) 0.029(2) 0.033(2) 0.007(2) -0.004(2) 0.005(2)
O8 0.061(3) 0.036(2) 0.030(2) 0.002(2) -0.014(2) -0.006(2)
N1 0.027(2) 0.032(3) 0.033(3) -0.001(2) 0.000(2) 0.001(2)
N2 0.031(2) 0.031(3) 0.033(3) 0.002(2) 0.001(2) 0.004(2)
C1 0.025(3) 0.041(4) 0.051(4) -0.012(3) -0.001(3) -0.002(3)
C2 0.030(3) 0.037(3) 0.062(4) -0.001(3) 0.008(3) -0.005(3)
C3 0.038(3) 0.039(3) 0.030(3) -0.004(3) -0.004(3) 0.000(3)
C4 0.047(4) 0.039(3) 0.026(3) 0.000(3) -0.001(3) 0.011(3)
C5 0.034(3) 0.039(3) 0.039(3) 0.005(3) 0.004(3) 0.000(3)

loop_
_atom_site_label
_atom_site_type_symbol
_atom_site_thermal_displace_type
_atom_site_fract_x
_atom_site_fract_y
_atom_site_fract_z
_atom_site_occupancy
_atom_site_U_iso_or_equiv
_atom_site_calc_flag
_atom_site_refinement_flags
_atom_site_disorder_assembly
_atom_site_disorder_group
Ga1 Ga Uani 0.93414(6) 0.47699(3) 0.11493(4) 1.000 0.0241(2) . . . .
Ga2 Ga Uani 0.25000 0.25000 0.00000 1.000 0.0273(3) . . . .
P1 P Uani 0.7662(2) 0.49719(8) 0.27956(9) 1.000 0.0254(4) . . . .
P2 P Uani 1.0289(2) 0.62915(8) 0.03658(9) 1.000 0.0245(4) . . . .
O1 O Uani 1.1372(5) 0.6589(2) 0.1068(3) 1.000 0.0340(12) . . . .
O2 O Uani 0.7978(4) 0.4570(2) 0.1948(2) 1.000 0.0326(12) . . . .
O3 O Uani 0.9120(4) 0.5733(2) 0.0742(2) 1.000 0.0306(12) . . . .
O4 O Uani 0.8779(4) 0.4138(2) 0.0286(2) 1.000 0.0311(12) . . . .
O5 O Uani 0.6041(4) 0.4810(3) 0.3027(3) 1.000 0.0400(14) . . . .
O6 O Uani 1.1315(4) 0.4600(2) 0.1490(2) 1.000 0.0312(12) . . . .
O7 O Uani 0.9405(4) 0.6928(2) -0.0061(2) 1.000 0.0305(12) . . . .
O8 O Uani 0.8033(6) 0.5800(2) 0.2695(3) 1.000 0.0427(14) . . . .
N1 N Uani 0.3526(5) 0.3277(3) 0.0801(3) 1.000 0.0307(16) . . . .
N2 N Uani 0.1847(5) 0.1959(3) 0.1099(3) 1.000 0.0317(16) . . . .
C1 C Uani 0.5028(7) 0.3567(4) 0.0539(4) 1.000 0.039(2) . . . .
C2 C Uani 0.4921(7) 0.3923(3) -0.0338(4) 1.000 0.0429(19) . . . .
C3 C Uani 0.3581(7) 0.2930(4) 0.1666(4) 1.000 0.0358(17) . . . .
C4 C Uani 0.2088(7) 0.2519(3) 0.1790(4) 1.000 0.0374(19) . . . .
C5 C Uani 0.0300(7) 0.1615(4) 0.1078(4) 1.000 0.0373(17) . . . .
HO11 H Uiso 0.15050(10) 0.704(2) 0.100(5) 0.500 0.0510 . . . .
H081 H Uiso 0.825(8) 0.5980(10) 0.3160(6) 1.000 0.0640 . . . .
HN11 H Uiso 0.2893(5) 0.3680(3) 0.0822(3) 1.000 0.0370 . . . .
HN21 H Uiso 0.2519(5) 0.1579(3) 0.1201(3) 1.000 0.0380 . . . .
HC11 H Uiso 0.5750(7) 0.3156(4) 0.0538(4) 1.000 0.0470 . . . .
HC12 H Uiso 0.5396(7) 0.3938(4) 0.0947(4) 1.000 0.0470 . . . .
HC21 H Uiso 0.5839(7) 0.4208(3) -0.0419(4) 1.000 0.0510 . . . .
HC22 H Uiso 0.4084(7) 0.4276(3) -0.0352(4) 1.000 0.0510 . . . .
HC31 H Uiso 0.3726(7) 0.3317(4) 0.2094(4) 1.000 0.0430 . . . .
HC32 H Uiso 0.4420(7) 0.2579(4) 0.1718(4) 1.000 0.0430 . . . .
HC41 H Uiso 0.2117(7) 0.2267(3) 0.2335(4) 1.000 0.0450 . . . .
HC42 H Uiso 0.1260(7) 0.2877(3) 0.1780(4) 1.000 0.0450 . . . .
HC51 H Uiso -0.0454(7) 0.2011(4) 0.1032(4) 1.000 0.0450 . . . .
HC52 H Uiso 0.0154(7) 0.1347(4) 0.1603(4) 1.000 0.0450 . . . .

loop_
_atom_type_symbol
_atom_type_description
_atom_type_scat_dispersion_real
_atom_type_scat_dispersion_imag
_atom_type_scat_source
C C 0.0033 0.0016 ' International Tables Vol C Tables 4.2.6.8 and 6.1.1.4'
H H 0.0000 0.0000 ' International Tables Vol C Tables 4.2.6.8 and 6.1.1.4'
Ga Ga 0.2307 1.6083 ' International Tables Vol C Tables 4.2.6.8 and 6.1.1.4'
N N 0.0061 0.0033 ' International Tables Vol C Tables 4.2.6.8 and 6.1.1.4'
O O 0.0106 0.0060 ' International Tables Vol C Tables 4.2.6.8 and 6.1.1.4'
P P 0.1023 0.0942 ' International Tables Vol C Tables 4.2.6.8 and 6.1.1.4'

loop_
_geom_angle_atom_site_label_1
_geom_angle_atom_site_label_2
_geom_angle_atom_site_label_3
_geom_angle
_geom_angle_site_symmetry_1
_geom_angle_site_symmetry_2
_geom_angle_site_symmetry_3
_geom_angle_publ_flag
O2 Ga1 O3 111.21(16) . . . yes
O2 Ga1 O4 103.30(16) . . . yes
O2 Ga1 O6 114.41(15) . . . yes
O3 Ga1 O4 106.82(15) . . . yes
O3 Ga1 O6 110.18(16) . . . yes
O4 Ga1 O6 110.47(16) . . . yes
N1 Ga2 N2 85.79(19) . . . yes
O7 Ga2 N1 88.98(17) 3_665 . . yes
O7 Ga2 N1 91.02(17) 5_445 . . yes
N1 Ga2 N1 180.00 . . 7_555 yes
N1 Ga2 N2 94.21(19) . . 7_555 yes
O7 Ga2 N2 86.26(16) 3_665 . . yes
O7 Ga2 N2 93.74(16) 5_445 . . yes
N1 Ga2 N2 94.2(2) 7_555 . . yes
N2 Ga2 N2 180.00 . . 7_555 yes
O7 Ga2 O7 180.00 3_665 . 5_445 yes
O7 Ga2 N1 91.02(17) 3_665 . 7_555 yes
O7 Ga2 N2 93.74(16) 3_665 . 7_555 yes
O7 Ga2 N1 88.98(17) 5_445 . 7_555 yes
O7 Ga2 N2 86.26(16) 5_445 . 7_555 yes
N1 Ga2 N2 85.8(2) 7_555 . 7_555 yes
O2 P1 O5 108.7(2) . . . yes
O2 P1 O8 108.1(2) . . . yes
O2 P1 O6 108.1(2) . . 2_755 yes
O5 P1 O8 114.7(3) . . . yes
O5 P1 O6 105.8(2) . . 2_755 yes
O6 P1 O8 111.3(3) 2_755 . . yes
O1 P2 O3 110.3(2) . . . yes
O1 P2 O7 111.2(2) . . . yes
O1 P2 O4 108.6(2) . . 3_765 yes
O3 P2 O7 107.8(2) . . . yes
O3 P2 O4 108.4(2) . . 3_765 yes
O4 P2 O7 110.5(2) 3_765 . . yes
Ga1 O2 P1 131.0(2) . . . yes
Ga1 O3 P2 131.3(2) . . . yes
Ga1 O4 P2 131.8(2) . . 3_765 yes
Ga1 O6 P1 131.4(2) . . 2_755 yes
Ga2 O7 P2 142.1(2) 3_665 . . yes
P2 O1 HO11 109(5) . . 1_655 no
P1 O8 H081 109.3(14) . . . no
Ga2 N1 C1 115.9(4) . . . yes
Ga2 N1 C3 106.5(4) . . . yes
C1 N1 C3 113.2(4) . . . yes
Ga2 N2 C4 105.4(4) . . . yes
C4 N2 C5 113.4(5) . . . yes
Ga2 N2 C5 116.7(4) . . . yes
C1 N1 HN11 107.0(6) . . . no
Ga2 N1 HN11 107.0(5) . . . no
C3 N1 HN11 106.9(6) . . . no
C4 N2 HN21 106.9(5) . . . no
Ga2 N2 HN21 107.0(5) . . . no
C5 N2 HN21 106.9(6) . . . no
N1 C1 C2 111.6(5) . . . yes
C1 C2 C5 116.2(5) . . 7_555 no
N1 C3 C4 108.3(5) . . . yes
N2 C4 C3 109.1(5) . . . yes
N2 C5 C2 111.5(5) . . 7_555 yes
N1 C1 HC11 109.4(7) . . . no
N1 C1 HC12 109.3(7) . . . no
C2 C1 HC11 109.3(7) . . . no
C2 C1 HC12 109.3(7) . . . no
HC11 C1 HC12 107.9(8) . . . no
C1 C2 HC21 108.2(7) . . . no
C1 C2 HC22 108.2(7) . . . no
HC21 C2 HC22 107.5(7) . . . no
C5 C2 HC21 108.2(7) 7_555 . . no
C5 C2 HC22 108.2(7) 7_555 . . no
N1 C3 HC31 110.1(7) . . . no
N1 C3 HC32 110.0(7) . . . no
C4 C3 HC31 110.1(7) . . . no
C4 C3 HC32 110.1(7) . . . no
HC31 C3 HC32 108.4(8) . . . no
N2 C4 HC41 109.9(6) . . . no
N2 C4 HC42 109.8(6) . . . no
C3 C4 HC41 109.8(7) . . . no
C3 C4 HC42 109.8(6) . . . no
HC41 C4 HC42 108.3(8) . . . no
N2 C5 HC51 109.3(7) . . . no
N2 C5 HC52 109.3(7) . . . no
HC51 C5 HC52 108.0(8) . . . no
C2 C5 HC51 109.3(7) 7_555 . . no
C2 C5 HC52 109.4(7) 7_555 . . no

loop_
_geom_bond_atom_site_label_1
_geom_bond_atom_site_label_2
_geom_bond_distance
_geom_bond_site_symmetry_1
_geom_bond_site_symmetry_2
_geom_bond_publ_flag
Ga1 O2 1.812(3) . . yes
Ga1 O3 1.838(4) . . yes
Ga1 O4 1.823(3) . . yes
Ga1 O6 1.833(4) . . yes
Ga2 N1 2.062(5) . . yes
Ga2 N2 2.085(5) . . yes
Ga2 O7 1.973(4) . 3_665 yes
Ga2 O7 1.973(4) . 5_445 yes
Ga2 N1 2.062(5) . 7_555 yes
Ga2 N2 2.085(5) . 7_555 yes
P1 O2 1.553(4) . . yes
P1 O5 1.519(4) . . yes
P1 O8 1.518(4) . . yes
P1 O6 1.568(4) . 2_755 yes
P2 O1 1.534(5) . . yes
P2 O3 1.566(4) . . yes
P2 O7 1.520(4) . . yes
P2 O4 1.544(4) . 3_765 yes
O1 HO11 0.82(4) . 1_655 no
O8 H081 0.82(2) . . no
N1 C3 1.499(8) . . yes
N1 C1 1.497(8) . . yes
N2 C5 1.498(8) . . yes
N2 C4 1.488(8) . . yes
N1 HN11 0.911(7) . . no
N2 HN21 0.910(7) . . no
C1 C2 1.524(9) . . no
C2 C5 1.518(9) . 7_555 no
C3 C4 1.528(9) . . no
C1 HC11 0.970(10) . . no
C1 HC12 0.971(9) . . no
C2 HC21 0.969(8) . . no
C2 HC22 0.970(8) . . no
C3 HC31 0.970(10) . . no
C3 HC32 0.971(9) . . no
C4 HC41 0.971(9) . . no
C4 HC42 0.970(8) . . no
C5 HC51 0.971(9) . . no
C5 HC52 0.970(9) . . no

loop_
_geom_hbond_atom_site_label_D
_geom_hbond_atom_site_label_H
_geom_hbond_atom_site_label_A
_geom_hbond_distance_DH
_geom_hbond_distance_HA
_geom_hbond_distance_DA
_geom_hbond_angle_DHA
_geom_hbond_site_symmetry_A
_geom_hbond_publ_flag
O8 H081 O1 0.82(2) 1.657(18) 2.448(6) 162(3) 2_755 yes
N1 HN11 O6 0.911(7) 2.417(6) 3.270(6) 156.0(5) 1_455 yes
N2 HN21 O3 0.910(7) 2.206(6) 3.032(6) 150.5(5) 5_445 yes

loop_
_geom_torsion_atom_site_label_1
_geom_torsion_atom_site_label_2
_geom_torsion_atom_site_label_3
_geom_torsion_atom_site_label_4
_geom_torsion
_geom_torsion_site_symmetry_1
_geom_torsion_site_symmetry_2
_geom_torsion_site_symmetry_3
_geom_torsion_site_symmetry_4
_geom_torsion_publ_flag
O3 Ga1 O2 P1 -56.9(3) . . . . no
O4 Ga1 O2 P1 -171.2(3) . . . . no
O6 Ga1 O2 P1 68.7(3) . . . . no
O2 Ga1 O3 P2 151.4(3) . . . . no
O4 Ga1 O3 P2 -96.5(3) . . . . no
O6 Ga1 O3 P2 23.5(3) . . . . no
O2 Ga1 O4 P2 -145.6(3) . . . 3_765 no
O3 Ga1 O4 P2 97.0(3) . . . 3_765 no
O6 Ga1 O4 P2 -22.8(3) . . . 3_765 no
O2 Ga1 O6 P1 -62.9(3) . . . 2_755 no
O3 Ga1 O6 P1 63.2(3) . . . 2_755 no
O4 Ga1 O6 P1 -179.0(3) . . . 2_755 no
N2 Ga2 N1 C1 140.9(4) . . . . no
N2 Ga2 N1 C3 14.0(4) . . . . no
O7 Ga2 N1 C1 -132.8(4) 3_665 . . . no
O7 Ga2 N1 C3 100.4(4) 3_665 . . . no
O7 Ga2 N1 C1 47.2(4) 5_445 . . . no
O7 Ga2 N1 C3 -79.6(4) 5_445 . . . no
N2 Ga2 N1 C1 -39.1(4) 7_555 . . . no
N2 Ga2 N1 C3 -166.0(4) 7_555 . . . no
N1 Ga2 N2 C4 15.2(3) . . . . no
N1 Ga2 N2 C5 142.0(4) . . . . no
O7 Ga2 N2 C4 -74.1(3) 3_665 . . . no
O7 Ga2 N2 C5 52.7(4) 3_665 . . . no
O7 Ga2 N2 C4 105.9(3) 5_445 . . . no
O7 Ga2 N2 C5 -127.3(4) 5_445 . . . no
N1 Ga2 N2 C4 -164.9(3) 7_555 . . . no
N1 Ga2 N2 C5 -38.0(4) 7_555 . . . no
O5 P1 O2 Ga1 155.7(3) . . . . no
O8 P1 O2 Ga1 30.6(4) . . . . no
O6 P1 O2 Ga1 -90.0(3) 2_755 . . . no
O2 P1 O6 Ga1 84.0(3) . . 2_755 2_755 no
O5 P1 O6 Ga1 -159.7(3) . . 2_755 2_755 no
O8 P1 O6 Ga1 -34.5(4) . . 2_755 2_755 no
O1 P2 O3 Ga1 -72.0(3) . . . . no
O7 P2 O3 Ga1 166.4(2) . . . . no
O4 P2 O3 Ga1 46.8(3) 3_765 . . . no
O1 P2 O7 Ga2 -91.3(4) . . . 3_665 no
O3 P2 O7 Ga2 29.7(4) . . . 3_665 no
O1 P2 O4 Ga1 166.9(3) . . 3_765 3_765 no
O3 P2 O4 Ga1 47.0(3) . . 3_765 3_765 no
O7 P2 O4 Ga1 -70.9(3) . . 3_765 3_765 no
Ga2 N1 C1 C2 57.3(6) . . . . no
C3 N1 C1 C2 -179.3(5) . . . . no
Ga2 N1 C3 C4 -40.4(5) . . . . no
C1 N1 C3 C4 -168.8(5) . . . . no
Ga2 N2 C4 C3 -41.6(5) . . . . no
C5 N2 C4 C3 -170.5(5) . . . . no
Ga2 N2 C5 C2 54.4(6) . . . 7_555 no
C4 N2 C5 C2 177.2(5) . . . 7_555 no
N1 C1 C2 C5 -72.0(7) . . . 7_555 no
C1 C2 C5 N2 70.1(7) . . 7_555 7_555 no
N1 C3 C4 N2 56.4(6) . . . . no
